data_4512600
loop_
_publ_author_name
'Zhang, Fengming'
'Zou, Xiaoyan'
'Yan, Pengfei'
'Sun, Jingwen'
'Hou, Guangfeng'
'Li, Guangming'

_publ_section_title
;
 Pyrazine-2,3-Carboxylate Based Ag+Homometallic and
 Ln3+--Ag+Heterometallic Coordination Frameworks: Synthesis, Structures,
 and Magnetic Properties
;
_journal_issue 3
_journal_name_full 'Crystal Growth &amp; Design'
_journal_page_first 1249
_journal_paper_doi 10.1021/cg501644z
_journal_volume 15
_journal_year 2015
_chemical_formula_moiety 'C12 H8 Ag Dy N4 O10, 2(H2 O)'
_chemical_formula_sum 'C12 H12 Ag Dy N4 O12'
_chemical_formula_weight 674.63
_chemical_name_systematic
; 
 ? 
;
_space_group_IT_number 2
_symmetry_cell_setting triclinic
_symmetry_space_group_name_Hall '-P 1'
_symmetry_space_group_name_H-M 'P -1'
_atom_sites_solution_hydrogens geom
_atom_sites_solution_primary direct
_atom_sites_solution_secondary difmap
_audit_creation_method SHELXL-97
_cell_angle_alpha 99.561(8)
_cell_angle_beta 101.678(9)
_cell_angle_gamma 105.824(9)
_cell_formula_units_Z 2
_cell_length_a 6.6630(7)
_cell_length_b 10.0416(9)
_cell_length_c 14.9312(14)
_cell_measurement_reflns_used 2726
_cell_measurement_temperature 293(2)
_cell_measurement_theta_max 29.2032
_cell_measurement_theta_min 3.1562
_cell_volume 914.92(17)
_computing_cell_refinement
;
CrysAlisPro, Agilent Technologies,
Version 1.171.35.21 (release 20-01-2012 CrysAlis171 .NET)
(compiled Jan 23 2012,18:06:46)
;
_computing_data_collection
;
CrysAlisPro, Agilent Technologies,
Version 1.171.35.21 (release 20-01-2012 CrysAlis171 .NET)
(compiled Jan 23 2012,18:06:46)
;
_computing_data_reduction
;
CrysAlisPro, Agilent Technologies,
Version 1.171.35.21 (release 20-01-2012 CrysAlis171 .NET)
(compiled Jan 23 2012,18:06:46)
;
_computing_structure_refinement 'SHELXL-97 (Sheldrick, 1997)'
_computing_structure_solution 'SHELXS-97 (Sheldrick, 1990)'
_diffrn_ambient_temperature 293(2)
_diffrn_detector_area_resol_mean 16.1954
_diffrn_measured_fraction_theta_full 0.998
_diffrn_measured_fraction_theta_max 0.998
_diffrn_measurement_device_type 'Xcalibur, Eos'
_diffrn_measurement_method '\w scans'
_diffrn_radiation_monochromator graphite
_diffrn_radiation_source 'fine-focus sealed tube'
_diffrn_radiation_type MoK\a
_diffrn_radiation_wavelength 0.71073
_diffrn_reflns_av_R_equivalents 0.0469
_diffrn_reflns_av_sigmaI/netI 0.0610
_diffrn_reflns_limit_h_max 8
_diffrn_reflns_limit_h_min -8
_diffrn_reflns_limit_k_max 12
_diffrn_reflns_limit_k_min -12
_diffrn_reflns_limit_l_max 18
_diffrn_reflns_limit_l_min -13
_diffrn_reflns_number 6403
_diffrn_reflns_theta_full 26.00
_diffrn_reflns_theta_max 26.00
_diffrn_reflns_theta_min 3.16
_exptl_absorpt_coefficient_mu 5.197
_exptl_absorpt_correction_T_max 0.5299
_exptl_absorpt_correction_T_min 0.4720
_exptl_absorpt_correction_type multi-scan
_exptl_absorpt_process_details
;
CrysAlisPro, Agilent Technologies,
Version 1.171.35.21 (release 20-01-2012 CrysAlis171 .NET)
(compiled Jan 23 2012,18:06:46)
Empirical absorption correction using spherical harmonics,
 implemented in SCALE3 ABSPACK scaling algorithm.
;
_exptl_crystal_colour colorless
_exptl_crystal_density_diffrn 2.449
_exptl_crystal_density_method 'not measured'
_exptl_crystal_description block
_exptl_crystal_F_000 642
_exptl_crystal_size_max 0.17
_exptl_crystal_size_mid 0.16
_exptl_crystal_size_min 0.14
_refine_diff_density_max 3.668
_refine_diff_density_min -2.167
_refine_diff_density_rms 0.238
_refine_ls_extinction_method none
_refine_ls_goodness_of_fit_ref 1.049
_refine_ls_hydrogen_treatment mixed
_refine_ls_matrix_type full
_refine_ls_number_parameters 271
_refine_ls_number_reflns 3600
_refine_ls_number_restraints 7
_refine_ls_restrained_S_all 1.053
_refine_ls_R_factor_all 0.0488
_refine_ls_R_factor_gt 0.0447
_refine_ls_shift/su_max 0.001
_refine_ls_shift/su_mean 0.000
_refine_ls_structure_factor_coef Fsqd
_refine_ls_weighting_details 'calc w=1/[\s^2^(Fo^2^)+(0.0689P)^2^+0.6925P] where P=(Fo^2^+2Fc^2^)/3'
_refine_ls_weighting_scheme calc
_refine_ls_wR_factor_gt 0.1139
_refine_ls_wR_factor_ref 0.1186
_reflns_number_gt 3293
_reflns_number_total 3600
_reflns_threshold_expression >2sigma(I)
_cod_data_source_file cg501644z_si_002.cif
_cod_data_source_block Dy-Ag
_cod_depositor_comments 'Adding full bibliography for 4512597--4512602.cif.'
_cod_original_cell_volume 914.92(15)
_cod_database_code 4512600

loop_
_symmetry_equiv_pos_as_xyz
'x, y, z'
'-x, -y, -z'

loop_
_atom_site_label
_atom_site_type_symbol
_atom_site_fract_x
_atom_site_fract_y
_atom_site_fract_z
_atom_site_U_iso_or_equiv
_atom_site_adp_type
_atom_site_occupancy
_atom_site_symmetry_multiplicity
_atom_site_calc_flag
_atom_site_refinement_flags
Ag1 Ag 0.41448(10) 0.17604(7) 0.19983(4) 0.03100(18) Uani 1 1 d .
C1 C -0.2709(14) -0.1424(10) 0.1156(6) 0.038(2) Uani 1 1 d .
H1 H -0.2852 -0.2082 0.1529 0.046 Uiso 1 1 calc R
C2 C -0.3358(12) -0.1905(9) 0.0197(6) 0.0321(18) Uani 1 1 d .
H2 H -0.3958 -0.2879 -0.0065 0.039 Uiso 1 1 calc R
C3 C -0.2314(10) 0.0393(7) 0.0029(4) 0.0182(14) Uani 1 1 d D
C4 C -0.1690(11) 0.0863(8) 0.1006(5) 0.0214(15) Uani 1 1 d .
C5 C -0.0720(11) 0.2408(8) 0.1535(5) 0.0217(16) Uani 1 1 d .
C6 C -0.2061(12) 0.1400(8) -0.0618(5) 0.0250(16) Uani 1 1 d D
C7 C 0.5957(13) 0.1796(8) 0.4104(5) 0.0283(17) Uani 1 1 d .
H7 H 0.5471 0.0824 0.3832 0.034 Uiso 1 1 calc R
C8 C 0.6872(11) 0.2254(8) 0.5067(5) 0.0235(15) Uani 1 1 d .
H8 H 0.7029 0.1597 0.5426 0.028 Uiso 1 1 calc R
C9 C 0.7371(10) 0.4557(7) 0.4940(4) 0.0140(13) Uani 1 1 d .
C10 C 0.6497(10) 0.4091(7) 0.3957(4) 0.0158(14) Uani 1 1 d .
C11 C 0.6444(10) 0.5107(7) 0.3308(4) 0.0158(14) Uani 1 1 d .
C12 C 0.8140(10) 0.6121(8) 0.5443(4) 0.0169(14) Uani 1 1 d .
Dy1 Dy 0.10890(4) 0.51383(3) 0.271535(19) 0.01543(14) Uani 1 1 d .
N1 N -0.1880(11) -0.0043(8) 0.1569(5) 0.0349(16) Uani 1 1 d .
N2 N -0.3145(9) -0.1003(7) -0.0368(4) 0.0240(14) Uani 1 1 d .
N3 N 0.5748(9) 0.2690(6) 0.3553(4) 0.0197(12) Uani 1 1 d .
N4 N 0.7532(8) 0.3651(6) 0.5482(4) 0.0182(12) Uani 1 1 d .
O1 O 0.1278(7) 0.2985(6) 0.1749(3) 0.0262(11) Uani 1 1 d .
O2 O -0.1976(7) 0.3038(5) 0.1795(3) 0.0236(11) Uani 1 1 d .
O3 O -0.1410(10) 0.2710(6) -0.0229(4) 0.0364(14) Uani 1 1 d .
O4 O -0.2514(10) 0.0869(6) -0.1476(4) 0.0387(14) Uani 1 1 d .
O5 O 0.4680(7) 0.5315(5) 0.3023(3) 0.0241(11) Uani 1 1 d .
O6 O 0.8104(7) 0.5576(5) 0.3049(3) 0.0199(10) Uani 1 1 d .
O7 O 0.7828(9) 0.6994(6) 0.4997(3) 0.0291(12) Uani 1 1 d .
O8 O 0.9090(7) 0.6403(5) 0.6308(3) 0.0224(11) Uani 1 1 d .
O9 O -0.0004(10) 0.5411(7) 0.1181(4) 0.0506(18) Uani 1 1 d U
H91 H 0.0290 0.6077 0.0897 0.076 Uiso 1 1 d R
H92 H -0.0838 0.4649 0.0791 0.076 Uiso 1 1 d R
O10 O 0.2771(8) 0.7510(6) 0.2761(3) 0.0290(12) Uani 1 1 d .
H101 H 0.4132 0.7699 0.2950 0.043 Uiso 1 1 d R
H102 H 0.2535 0.8178 0.2517 0.043 Uiso 1 1 d R
O11 O 0.0638(11) 0.0326(7) 0.3542(4) 0.0545(18) Uani 1 1 d .
H111 H 0.0998 0.1032 0.4010 0.082 Uiso 1 1 d R
H112 H -0.0066 0.0494 0.3056 0.082 Uiso 1 1 d R
O12 O 0.6828(9) 0.8748(7) 0.3838(4) 0.0520(18) Uani 1 1 d .
H121 H 0.7944 0.9364 0.3794 0.078 Uiso 1 1 d R
H122 H 0.7151 0.8395 0.4306 0.078 Uiso 1 1 d R

loop_
_atom_site_aniso_label
_atom_site_aniso_U_11
_atom_site_aniso_U_22
_atom_site_aniso_U_33
_atom_site_aniso_U_23
_atom_site_aniso_U_13
_atom_site_aniso_U_12
Ag1 0.0360(3) 0.0273(4) 0.0181(3) -0.0086(2) 0.0004(2) 0.0046(3)
C1 0.052(5) 0.027(5) 0.032(5) 0.012(4) 0.010(4) 0.006(4)
C2 0.038(4) 0.017(4) 0.034(4) 0.000(3) 0.007(3) 0.002(3)
C3 0.018(3) 0.020(4) 0.014(3) -0.002(3) 0.006(3) 0.004(3)
C4 0.018(3) 0.017(4) 0.022(4) 0.000(3) 0.001(3) 0.002(3)
C5 0.026(4) 0.027(4) 0.010(3) -0.001(3) 0.003(3) 0.010(3)
C6 0.027(4) 0.026(4) 0.019(4) 0.004(3) 0.006(3) 0.003(3)
C7 0.038(4) 0.017(4) 0.028(4) -0.001(3) 0.012(3) 0.007(3)
C8 0.029(4) 0.023(4) 0.017(3) 0.001(3) 0.009(3) 0.007(3)
C9 0.013(3) 0.020(4) 0.011(3) 0.003(3) 0.006(2) 0.005(3)
C10 0.015(3) 0.016(3) 0.012(3) -0.004(3) 0.006(2) 0.000(3)
C11 0.018(3) 0.015(3) 0.011(3) -0.004(3) 0.001(2) 0.007(3)
C12 0.015(3) 0.020(4) 0.013(3) -0.002(3) 0.008(2) -0.001(3)
Dy1 0.0143(2) 0.0184(2) 0.01110(19) -0.00063(13) 0.00378(12) 0.00331(14)
N1 0.046(4) 0.031(4) 0.023(3) 0.004(3) 0.009(3) 0.006(3)
N2 0.024(3) 0.016(3) 0.024(3) -0.006(3) 0.002(2) 0.002(3)
N3 0.022(3) 0.018(3) 0.015(3) 0.000(2) 0.007(2) 0.002(2)
N4 0.016(3) 0.021(3) 0.016(3) 0.002(2) 0.007(2) 0.003(2)
O1 0.023(3) 0.022(3) 0.027(3) -0.005(2) 0.006(2) 0.004(2)
O2 0.021(2) 0.020(3) 0.025(3) -0.003(2) 0.008(2) 0.004(2)
O3 0.066(4) 0.016(3) 0.019(3) 0.003(2) 0.009(3) 0.001(3)
O4 0.060(4) 0.030(3) 0.016(3) -0.002(2) 0.004(2) 0.008(3)
O5 0.016(2) 0.025(3) 0.031(3) 0.007(2) 0.005(2) 0.007(2)
O6 0.019(2) 0.020(3) 0.023(3) 0.008(2) 0.012(2) 0.005(2)
O7 0.046(3) 0.021(3) 0.017(3) 0.003(2) 0.004(2) 0.009(3)
O8 0.026(3) 0.014(3) 0.019(2) 0.000(2) 0.003(2) -0.002(2)
O9 0.078(4) 0.035(4) 0.015(3) 0.008(3) -0.001(3) -0.011(3)
O10 0.032(3) 0.024(3) 0.030(3) 0.014(2) 0.001(2) 0.008(2)
O11 0.064(4) 0.037(4) 0.043(4) -0.004(3) 0.002(3) 0.003(3)
O12 0.041(4) 0.041(4) 0.061(4) 0.024(3) -0.008(3) 0.000(3)

loop_
_atom_type_symbol
_atom_type_description
_atom_type_scat_dispersion_real
_atom_type_scat_dispersion_imag
_atom_type_scat_source
C C 0.0033 0.0016 'International Tables Vol C Tables 4.2.6.8 and 6.1.1.4'
H H 0.0000 0.0000 'International Tables Vol C Tables 4.2.6.8 and 6.1.1.4'
Ag Ag -0.8971 1.1015 'International Tables Vol C Tables 4.2.6.8 and 6.1.1.4'
Dy Dy -0.1892 4.4098 'International Tables Vol C Tables 4.2.6.8 and 6.1.1.4'
N N 0.0061 0.0033 'International Tables Vol C Tables 4.2.6.8 and 6.1.1.4'
O O 0.0106 0.0060 'International Tables Vol C Tables 4.2.6.8 and 6.1.1.4'

loop_
_geom_angle_atom_site_label_1
_geom_angle_atom_site_label_2
_geom_angle_atom_site_label_3
_geom_angle
_geom_angle_site_symmetry_1
_geom_angle_site_symmetry_3
N3 Ag1 N2 169.2(2) . 2
N3 Ag1 O4 117.2(2) . 2
N2 Ag1 O4 68.5(2) 2 2
N3 Ag1 O1 100.68(19) . .
N2 Ag1 O1 84.85(18) 2 .
O4 Ag1 O1 111.20(18) 2 .
N3 Ag1 O2 84.04(17) . 1_655
N2 Ag1 O2 85.13(18) 2 1_655
O4 Ag1 O2 120.43(18) 2 1_655
O1 Ag1 O2 118.58(16) . 1_655
N1 C1 C2 121.9(8) . .
N1 C1 H1 119.0 . .
C2 C1 H1 119.0 . .
N2 C2 C1 121.3(7) . .
N2 C2 H2 119.4 . .
C1 C2 H2 119.4 . .
N2 C3 C4 119.8(6) . .
N2 C3 C6 117.6(6) . .
C4 C3 C6 122.7(6) . .
N1 C4 C3 122.0(7) . .
N1 C4 C5 113.4(6) . .
C3 C4 C5 124.6(6) . .
O1 C5 O2 122.4(7) . .
O1 C5 C4 119.6(6) . .
O2 C5 C4 117.8(6) . .
O1 C5 Dy1 60.7(4) . .
O2 C5 Dy1 61.7(4) . .
C4 C5 Dy1 172.9(5) . .
O4 C6 O3 126.2(7) . .
O4 C6 C3 117.6(7) . .
O3 C6 C3 116.2(6) . .
N3 C7 C8 122.7(7) . .
N3 C7 H7 118.7 . .
C8 C7 H7 118.7 . .
N4 C8 C7 119.8(7) . .
N4 C8 H8 120.1 . .
C7 C8 H8 120.1 . .
N4 C9 C10 121.9(6) . .
N4 C9 C12 116.0(6) . .
C10 C9 C12 122.1(6) . .
N3 C10 C9 119.7(6) . .
N3 C10 C11 117.2(5) . .
C9 C10 C11 123.1(6) . .
O6 C11 O5 125.3(6) . .
O6 C11 C10 117.3(5) . .
O5 C11 C10 117.1(6) . .
O7 C12 O8 125.4(6) . .
O7 C12 C9 119.1(6) . .
O8 C12 C9 115.5(6) . .
O6 Dy1 O8 89.12(17) 1_455 2_666
O6 Dy1 O5 155.12(18) 1_455 .
O8 Dy1 O5 84.50(17) 2_666 .
O6 Dy1 O10 93.02(18) 1_455 .
O8 Dy1 O10 139.66(16) 2_666 .
O5 Dy1 O10 76.90(18) . .
O6 Dy1 O9 90.4(2) 1_455 .
O8 Dy1 O9 146.3(2) 2_666 .
O5 Dy1 O9 108.0(2) . .
O10 Dy1 O9 73.99(19) . .
O6 Dy1 O1 127.86(17) 1_455 .
O8 Dy1 O1 76.67(17) 2_666 .
O5 Dy1 O1 73.89(17) . .
O10 Dy1 O1 129.52(18) . .
O9 Dy1 O1 77.2(2) . .
O6 Dy1 O2 74.74(16) 1_455 .
O8 Dy1 O2 76.69(16) 2_666 .
O5 Dy1 O2 126.51(17) . .
O10 Dy1 O2 142.38(16) . .
O9 Dy1 O2 70.75(19) . .
O1 Dy1 O2 53.26(16) . .
O6 Dy1 N4 77.53(16) 1_455 2_666
O8 Dy1 N4 64.85(18) 2_666 2_666
O5 Dy1 N4 77.98(17) . 2_666
O10 Dy1 N4 76.33(18) . 2_666
O9 Dy1 N4 147.2(2) . 2_666
O1 Dy1 N4 133.92(18) . 2_666
O2 Dy1 N4 132.35(17) . 2_666
O6 Dy1 C5 101.41(19) 1_455 .
O8 Dy1 C5 74.23(18) 2_666 .
O5 Dy1 C5 99.94(19) . .
O10 Dy1 C5 143.78(19) . .
O9 Dy1 C5 72.9(2) . .
O1 Dy1 C5 26.48(18) . .
O2 Dy1 C5 26.81(18) . .
N4 Dy1 C5 139.06(19) 2_666 .
C1 N1 C4 117.0(7) . .
C2 N2 C3 118.1(6) . .
C2 N2 Ag1 122.8(5) . 2
C3 N2 Ag1 119.1(5) . 2
C7 N3 C10 117.7(6) . .
C7 N3 Ag1 118.1(5) . .
C10 N3 Ag1 124.2(5) . .
C9 N4 C8 118.1(6) . .
C9 N4 Dy1 113.7(4) . 2_666
C8 N4 Dy1 128.0(5) . 2_666
C5 O1 Dy1 92.8(4) . .
C5 O1 Ag1 126.9(5) . .
Dy1 O1 Ag1 129.22(19) . .
C5 O2 Dy1 91.5(4) . .
C5 O2 Ag1 125.2(5) . 1_455
Dy1 O2 Ag1 134.5(2) . 1_455
C6 O4 Ag1 117.0(5) . 2
C11 O5 Dy1 162.4(5) . .
C11 O6 Dy1 145.7(5) . 1_655
C12 O8 Dy1 127.2(4) . 2_666
Dy1 O9 H91 136.0 . .
Dy1 O9 H92 114.0 . .
H91 O9 H92 109.8 . .
Dy1 O10 H101 109.3 . .
Dy1 O10 H102 140.1 . .
H101 O10 H102 107.7 . .
H111 O11 H112 110.5 . .
H121 O12 H122 110.0 . .

loop_
_geom_bond_atom_site_label_1
_geom_bond_atom_site_label_2
_geom_bond_distance
_geom_bond_site_symmetry_2
Ag1 N3 2.265(6) .
Ag1 N2 2.323(6) 2
Ag1 O4 2.484(6) 2
Ag1 O1 2.539(5) .
Ag1 O2 2.657(5) 1_655
C1 N1 1.330(11) .
C1 C2 1.369(11) .
C1 H1 0.9300 .
C2 N2 1.337(10) .
C2 H2 0.9300 .
C3 N2 1.338(9) .
C3 C4 1.394(9) .
C3 C6 1.509(7) .
C4 N1 1.336(10) .
C4 C5 1.513(10) .
C5 O1 1.247(8) .
C5 O2 1.261(8) .
C5 Dy1 2.795(7) .
C6 O4 1.243(9) .
C6 O3 1.261(9) .
C7 N3 1.331(10) .
C7 C8 1.387(10) .
C7 H7 0.9300 .
C8 N4 1.345(9) .
C8 H8 0.9300 .
C9 N4 1.325(9) .
C9 C10 1.411(9) .
C9 C12 1.518(9) .
C10 N3 1.344(9) .
C10 C11 1.521(9) .
C11 O6 1.242(8) .
C11 O5 1.252(7) .
C12 O7 1.222(9) .
C12 O8 1.264(8) .
Dy1 O6 2.281(4) 1_455
Dy1 O8 2.293(5) 2_666
Dy1 O5 2.294(4) .
Dy1 O10 2.322(5) .
Dy1 O9 2.344(5) .
Dy1 O1 2.441(5) .
Dy1 O2 2.462(5) .
Dy1 N4 2.621(5) 2_666
N2 Ag1 2.323(6) 2
N4 Dy1 2.621(5) 2_666
O2 Ag1 2.657(5) 1_455
O4 Ag1 2.484(6) 2
O6 Dy1 2.281(4) 1_655
O8 Dy1 2.293(5) 2_666
O9 H91 0.8500 .
O9 H92 0.8501 .
O10 H101 0.8500 .
O10 H102 0.8501 .
O11 H111 0.8501 .
O11 H112 0.8500 .
O12 H121 0.8500 .
O12 H122 0.8500 .

loop_
_geom_hbond_atom_site_label_D
_geom_hbond_atom_site_label_H
_geom_hbond_atom_site_label_A
_geom_hbond_distance_DH
_geom_hbond_distance_HA
_geom_hbond_distance_DA
_geom_hbond_angle_DHA
_geom_hbond_site_symmetry_A
O9 H91 O3 0.85 1.80 2.633(8) 165.7 2_565
O9 H92 O3 0.85 2.15 2.930(8) 152.0 .
O10 H101 O12 0.85 1.91 2.680(8) 150.7 .
O10 H102 O4 0.85 1.96 2.724(8) 149.6 2_565
O11 H111 O7 0.85 2.11 2.948(8) 169.1 2_666
O11 H112 N1 0.85 2.20 2.988(9) 154.2 .
O12 H121 O11 0.85 1.93 2.764(9) 164.9 1_665
O12 H122 O7 0.85 1.97 2.780(8) 158.4 .
